data_1573555
loop_
_publ_author_name
'Jin, Peng-Bo'
'Luo, Qian-Cheng'
'Gransbury, Gemma K.'
'Winpenny, Richard E. P.'
'Mills, David P.'
'Zheng, Yan-Zhen'

_publ_section_title
;
 Rare earth benzene tetraanion-bridged amidinate complexes.
;
_journal_name_full 'Chemical science'
_journal_paper_doi 10.1039/d4sc05982d
_journal_year 2024
_chemical_formula_moiety 'C58 H86 I N4 Y, C7 H8'
_chemical_formula_sum 'C65 H94 I N4 Y'
_chemical_formula_weight 1147.25
_space_group_crystal_system monoclinic
_space_group_IT_number 15
_space_group_name_Hall '-I 2ya'
_space_group_name_H-M_alt 'I 1 2/a 1'
_atom_sites_solution_hydrogens geom
_audit_creation_date 2023-12-28
_audit_creation_method
;
Olex2 1.5
(compiled 2023.08.24 svn.re1ec1418 for OlexSys, GUI svn.r6817)
;
_audit_update_record
;
2024-07-13 deposited with the CCDC.	2024-12-24 downloaded from the CCDC.
;
_cell_angle_alpha 90
_cell_angle_beta 116.041(5)
_cell_angle_gamma 90
_cell_formula_units_Z 4
_cell_length_a 25.2282(11)
_cell_length_b 10.9625(3)
_cell_length_c 23.8393(9)
_cell_measurement_reflns_used 5749
_cell_measurement_temperature 100.00(10)
_cell_measurement_theta_max 28.6150
_cell_measurement_theta_min 3.7610
_cell_volume 5923.8(5)
_computing_cell_refinement 'CrysAlisPro 1.171.41.122a (Rigaku OD, 2021)'
_computing_data_collection 'CrysAlisPro 1.171.41.122a (Rigaku OD, 2021)'
_computing_data_reduction 'CrysAlisPro 1.171.41.122a (Rigaku OD, 2021)'
_computing_molecular_graphics 'Olex2 1.5 (Dolomanov et al., 2009)'
_computing_publication_material 'Olex2 1.5 (Dolomanov et al., 2009)'
_computing_structure_refinement 'ShelXL (Sheldrick, 2015)'
_diffrn_ambient_environment N~2~
_diffrn_ambient_temperature 100.00(10)
_diffrn_detector 'CCD plate'
_diffrn_detector_area_resol_mean 16.1428
_diffrn_detector_type Eos
_diffrn_measured_fraction_theta_full 0.996
_diffrn_measured_fraction_theta_max 0.843
_diffrn_measurement_details
;
List of Runs (angles in degrees, time in seconds):

  # Type    Start    End  Width  t~exp~   \w     \q     \k     \f   Frames
#--------------------------------------------------------------------------
  1  \w    -90.00   0.00   1.00    3.11    --  -18.62 -37.00 -30.00   90
  2  \w    -80.00 -41.00   1.00    3.11    --  -18.62-178.00   0.00   39
  3  \w     49.00  87.00   1.00    3.11    --   20.34  57.00 -60.00   38
  4  \w     39.00  98.00   1.00    3.11    --   20.34 178.00 -90.00   59
;
_diffrn_measurement_device 'four-circle diffractometer'
_diffrn_measurement_device_type 'SuperNova, Single source at offset/far, Eos'
_diffrn_measurement_method '\w scans'
_diffrn_orient_matrix_type 'CrysAlisPro convention (1999,Acta A55,543-557)'
_diffrn_orient_matrix_UB_11 0.0123715000
_diffrn_orient_matrix_UB_12 -0.0435646000
_diffrn_orient_matrix_UB_13 0.0243352000
_diffrn_orient_matrix_UB_21 0.0136576000
_diffrn_orient_matrix_UB_22 -0.0298184000
_diffrn_orient_matrix_UB_23 -0.0166531000
_diffrn_orient_matrix_UB_31 0.0252797000
_diffrn_orient_matrix_UB_32 0.0374277000
_diffrn_orient_matrix_UB_33 0.0150661000
_diffrn_radiation_monochromator mirror
_diffrn_radiation_probe x-ray
_diffrn_radiation_type MoK\a
_diffrn_radiation_wavelength 0.71073
_diffrn_reflns_av_R_equivalents 0.0274
_diffrn_reflns_av_unetI/netI 0.0499
_diffrn_reflns_Laue_measured_fraction_full 0.996
_diffrn_reflns_Laue_measured_fraction_max 0.843
_diffrn_reflns_limit_h_max 32
_diffrn_reflns_limit_h_min -33
_diffrn_reflns_limit_k_max 14
_diffrn_reflns_limit_k_min -9
_diffrn_reflns_limit_l_max 14
_diffrn_reflns_limit_l_min -31
_diffrn_reflns_number 12717
_diffrn_reflns_point_group_measured_fraction_full 0.996
_diffrn_reflns_point_group_measured_fraction_max 0.843
_diffrn_reflns_theta_full 25.242
_diffrn_reflns_theta_max 29.149
_diffrn_reflns_theta_min 3.405
_diffrn_source 'micro-focus sealed X-ray tube'
_diffrn_source_type 'SuperNova (Mo) X-ray Source'
_exptl_absorpt_coefficient_mu 1.547
_exptl_absorpt_correction_T_max 1.00000
_exptl_absorpt_correction_T_min 0.70762
_exptl_absorpt_correction_type multi-scan
_exptl_absorpt_process_details
;
CrysAlisPro 1.171.41.122a (Rigaku Oxford Diffraction, 2021)
Empirical absorption correction using spherical harmonics,
implemented in SCALE3 ABSPACK scaling algorithm.
;
_exptl_crystal_colour colourless
_exptl_crystal_colour_primary colourless
_exptl_crystal_density_diffrn 1.286
_exptl_crystal_description block
_exptl_crystal_F_000 2416
_exptl_crystal_size_max 0.2
_exptl_crystal_size_mid 0.2
_exptl_crystal_size_min 0.18
_refine_diff_density_max 0.569
_refine_diff_density_min -0.708
_refine_diff_density_rms 0.074
_refine_ls_extinction_method none
_refine_ls_goodness_of_fit_ref 0.923
_refine_ls_hydrogen_treatment constr
_refine_ls_matrix_type full
_refine_ls_number_parameters 365
_refine_ls_number_reflns 6732
_refine_ls_number_restraints 136
_refine_ls_restrained_S_all 0.915
_refine_ls_R_factor_all 0.0477
_refine_ls_R_factor_gt 0.0343
_refine_ls_shift/su_max 0.000
_refine_ls_shift/su_mean 0.000
_refine_ls_structure_factor_coef Fsqd
_refine_ls_weighting_details 'w=1/[\s^2^(Fo^2^)+(0.0412P)^2^+7.6212P] where P=(Fo^2^+2Fc^2^)/3'
_refine_ls_weighting_scheme calc
_refine_ls_wR_factor_gt 0.0772
_refine_ls_wR_factor_ref 0.0852
_reflns_Friedel_coverage 0.000
_reflns_number_gt 5596
_reflns_number_total 6732
_reflns_threshold_expression 'I > 2\s(I)'
_cod_data_source_file d4sc05982d2.cif
_cod_data_source_block 1Y
_cod_original_cell_volume 5923.8(4)
_cod_database_code 1573555
_shelx_shelxl_version_number 2014/7
_shelx_space_group_comment
;
The symmetry employed for this shelxl refinement is uniquely defined
by the following loop, which should always be used as a source of
symmetry information in preference to the above space-group names.
They are only intended as comments.
;
_diffrn_oxdiff_digest_frames
;
0111b855e93706c385d1061082ebeb423d00029f536
;
_reflns_odcompleteness_completeness 99.50
_reflns_odcompleteness_iscentric 1
_reflns_odcompleteness_theta 26.32
_olex2_refinement_description
;
1. Restrained distances
 C2-C3
 1.51 with sigma of 0.02
 C3-C4 = C3-C8 = C5-C6
 1.39 with sigma of 0.02
 C4-C5 = C6-C7 = C7-C8
 1.38 with sigma of 0.02
 C2-C4 = C2-C8
 2.52 with sigma of 0.04
 C3-C5
 2.42 with sigma of 0.04
 C3-C7
 2.41 with sigma of 0.04
 C4-C6
 2.39 with sigma of 0.04
 C5-C7 = C6-C8
 2.4 with sigma of 0.04
 C3-C4 \\sim C4-C5 \\sim C5-C6 \\sim C6-C7 \\sim C7-C8 \\sim C8-C3
 with sigma of 0.02
 C3-C7 \\sim C3-C5 \\sim C8-C6 \\sim C4-C8 \\sim C5-C7 \\sim C4-C6
 with sigma of 0.04
 C2-C8 \\sim C2-C4
 with sigma of 0.04
2. Restrained planarity
 C2, C3, C4, C5, C6, C7, C8
 with sigma of 0.1
3. Uiso/Uaniso restraints and constraints
C2 \\sim C3 \\sim C4 \\sim C5 \\sim C6 \\sim C7 \\sim C8: within 2A with sigma
of 0.04 and sigma for terminal atoms of 0.08 within 2A
4. Rigid body (RIGU) restrains
 C2, C3, C4, C5, C6, C7, C8
 with sigma for 1-2 distances of 0.004 and sigma for 1-3 distances of 0.004
5. Others
 Fixed Sof: C2(0.5) H2A(0.5) H2B(0.5) H2C(0.5) C3(0.5) C4(0.5) H4(0.5) C5(0.5)
 H5(0.5) C6(0.5) H6(0.5) C7(0.5) H7(0.5) C8(0.5) H8(0.5)
6.a Ternary CH refined with riding coordinates:
 C009(H009), C00G(H00G), C00H(H00H), C00M(H00N)
6.b Aromatic/amide H refined with riding coordinates:
 C00B(H00B), C00C(H00C), C00D(H00D), C00J(H00J), C00K(H00K), C00Q(H00U),
 C4(H4), C5(H5), C6(H6), C7(H7), C8(H8)
6.c Idealised Me refined as rotating group:
 C00I(H00A,H00E,H00F), C00L(H00I,H00L,H00M), C00O(H00O,H00P,H00Q), C00P(H00R,
 H00S,H00T), C00R(H00V,H00W,H00X), C00S(H00Y,H,HA), C00T(H00Z,HB,HC), C00U(H00,
 HD,HE), C00V(H0AA,HF,HG), C00W(H1AA,HH,HI), C00X(H2AA,HJ,HK), C2(H2A,H2B,H2C)
;
_olex2_submission_special_instructions 'No special instructions were received'
_oxdiff_exptl_absorpt_empirical_details
;
Empirical correction (ABSPACK) includes:
- Absorption correction using spherical harmonics
- Frame scaling
;
_oxdiff_exptl_absorpt_empirical_full_max 1.408
_oxdiff_exptl_absorpt_empirical_full_min 0.747

loop_
_space_group_symop_operation_xyz
'x, y, z'
'-x+1/2, y, -z'
'x+1/2, y+1/2, z+1/2'
'-x+1, y+1/2, -z+1/2'
'-x, -y, -z'
'x-1/2, -y, z'
'-x+1/2, -y+1/2, -z+1/2'
'x, -y+1/2, z+1/2'

loop_
_atom_site_label
_atom_site_type_symbol
_atom_site_fract_x
_atom_site_fract_y
_atom_site_fract_z
_atom_site_U_iso_or_equiv
_atom_site_adp_type
_atom_site_occupancy
_atom_site_site_symmetry_order
_atom_site_calc_flag
_atom_site_refinement_flags_posn
_atom_site_refinement_flags_adp
_atom_site_refinement_flags_occupancy
_atom_site_disorder_assembly
_atom_site_disorder_group
I001 I 0.7500 0.22077(2) 0.5000 0.02797(8) Uani 1 2 d S T P . .
Y002 Y 0.7500 0.48481(3) 0.5000 0.01136(8) Uani 1 2 d S T P . .
N003 N 0.74505(8) 0.58670(18) 0.58169(8) 0.0136(4) Uani 1 1 d . . . . .
N004 N 0.83069(8) 0.49700(18) 0.60225(8) 0.0138(4) Uani 1 1 d . . . . .
C005 C 0.79945(9) 0.5559(2) 0.62651(10) 0.0144(4) Uani 1 1 d . . . . .
C006 C 0.89155(10) 0.4599(2) 0.63372(10) 0.0158(5) Uani 1 1 d . . . . .
C007 C 0.69542(10) 0.6243(2) 0.59177(10) 0.0138(5) Uani 1 1 d . . . . .
C008 C 0.68054(10) 0.7483(2) 0.59003(10) 0.0161(5) Uani 1 1 d . . . . .
C009 C 0.66646(11) 0.4000(2) 0.58878(11) 0.0203(5) Uani 1 1 d . . . . .
H009 H 0.7078 0.3878 0.5944 0.024 Uiso 1 1 calc R . . . .
C00A C 0.93434(10) 0.5384(2) 0.63043(10) 0.0178(5) Uani 1 1 d . . . . .
C00B C 0.63120(11) 0.7794(2) 0.59924(11) 0.0196(5) Uani 1 1 d . . . . .
H00B H 0.6213 0.8631 0.5991 0.024 Uiso 1 1 calc R . . . .
C00C C 0.59662(11) 0.6925(2) 0.60850(11) 0.0222(5) Uani 1 1 d . . . . .
H00C H 0.5640 0.7159 0.6160 0.027 Uiso 1 1 calc R . . . .
C00D C 0.60972(10) 0.5709(2) 0.60681(11) 0.0204(5) Uani 1 1 d . . . . .
H00D H 0.5852 0.5105 0.6120 0.024 Uiso 1 1 calc R . . . .
C00E C 0.90860(10) 0.3450(2) 0.66308(10) 0.0191(5) Uani 1 1 d . . . . .
C00F C 0.65826(10) 0.5349(2) 0.59762(10) 0.0167(5) Uani 1 1 d . . . . .
C00G C 0.91828(10) 0.6566(2) 0.59410(11) 0.0206(5) Uani 1 1 d . . . . .
H00G H 0.8762 0.6500 0.5623 0.025 Uiso 1 1 calc R . . . .
C00H C 0.86651(12) 0.2475(2) 0.66411(12) 0.0255(6) Uani 1 1 d . . . . .
H00H H 0.8253 0.2758 0.6379 0.031 Uiso 1 1 calc R . . . .
C00I C 0.68315(12) 0.8827(2) 0.50718(12) 0.0263(6) Uani 1 1 d . . . . .
H00A H 0.6829 0.8123 0.4817 0.039 Uiso 1 1 calc GR . . . .
H00E H 0.7038 0.9508 0.4988 0.039 Uiso 1 1 calc GR . . . .
H00F H 0.6425 0.9068 0.4967 0.039 Uiso 1 1 calc GR . . . .
C00J C 0.99372(11) 0.5059(3) 0.66253(11) 0.0242(6) Uani 1 1 d . . . . .
H00J H 1.0230 0.5596 0.6618 0.029 Uiso 1 1 calc R . . . .
C00K C 1.01090(11) 0.3986(3) 0.69508(11) 0.0283(6) Uani 1 1 d . . . . .
H00K H 1.0516 0.3803 0.7185 0.034 Uiso 1 1 calc R . . . .
C00L C 0.88576(10) 0.5654(3) 0.74012(10) 0.0248(6) Uani 1 1 d . . . . .
H00I H 0.8962 0.4794 0.7398 0.037 Uiso 1 1 calc GR . . . .
H00L H 0.8944 0.5899 0.7828 0.037 Uiso 1 1 calc GR . . . .
H00M H 0.9089 0.6157 0.7249 0.037 Uiso 1 1 calc GR . . . .
C00M C 0.71484(11) 0.8486(2) 0.57638(11) 0.0201(5) Uani 1 1 d . . . . .
H00N H 0.7547 0.8160 0.5851 0.024 Uiso 1 1 calc R . . . .
C00N C 0.81953(10) 0.5831(2) 0.69742(10) 0.0215(5) Uani 1 1 d . . . . .
C00O C 0.62439(13) 0.3648(2) 0.52131(12) 0.0292(6) Uani 1 1 d . . . . .
H00O H 0.5835 0.3734 0.5150 0.044 Uiso 1 1 calc GR . . . .
H00P H 0.6317 0.2801 0.5136 0.044 Uiso 1 1 calc GR . . . .
H00Q H 0.6312 0.4187 0.4923 0.044 Uiso 1 1 calc GR . . . .
C00P C 0.95574(12) 0.6792(3) 0.55908(12) 0.0313(6) Uani 1 1 d . . . . .
H00R H 0.9965 0.6966 0.5891 0.047 Uiso 1 1 calc GR . . . .
H00S H 0.9397 0.7488 0.5309 0.047 Uiso 1 1 calc GR . . . .
H00T H 0.9550 0.6065 0.5348 0.047 Uiso 1 1 calc GR . . . .
C00Q C 0.96881(11) 0.3180(3) 0.69353(11) 0.0263(6) Uani 1 1 d . . . . .
H00U H 0.9809 0.2413 0.7138 0.032 Uiso 1 1 calc R . . . .
C00R C 0.87612(14) 0.1269(3) 0.63644(15) 0.0384(7) Uani 1 1 d . . . . .
H00V H 0.8752 0.1428 0.5956 0.058 Uiso 1 1 calc GR . . . .
H00W H 0.8448 0.0692 0.6316 0.058 Uiso 1 1 calc GR . . . .
H00X H 0.9145 0.0923 0.6645 0.058 Uiso 1 1 calc GR . . . .
C00S C 0.65661(13) 0.3152(3) 0.63430(13) 0.0297(6) Uani 1 1 d . . . . .
H00Y H 0.6666 0.2314 0.6283 0.045 Uiso 1 1 calc GR . . . .
H H 0.6151 0.3188 0.6265 0.045 Uiso 1 1 calc GR . . . .
HA H 0.6817 0.3410 0.6772 0.045 Uiso 1 1 calc GR . . . .
C00T C 0.80652(12) 0.7162(3) 0.70813(12) 0.0312(7) Uani 1 1 d . . . . .
H00Z H 0.8244 0.7715 0.6890 0.047 Uiso 1 1 calc GR . . . .
HB H 0.8231 0.7324 0.7531 0.047 Uiso 1 1 calc GR . . . .
HC H 0.7638 0.7292 0.6892 0.047 Uiso 1 1 calc GR . . . .
C00U C 0.72329(13) 0.9638(2) 0.61601(13) 0.0296(6) Uani 1 1 d . . . . .
H00 H 0.6848 1.0011 0.6057 0.044 Uiso 1 1 calc GR . . . .
HD H 0.7482 1.0220 0.6073 0.044 Uiso 1 1 calc GR . . . .
HE H 0.7422 0.9420 0.6604 0.044 Uiso 1 1 calc GR . . . .
C00V C 0.78521(12) 0.4975(3) 0.72088(11) 0.0309(7) Uani 1 1 d . . . . .
H0AA H 0.7442 0.5249 0.7045 0.046 Uiso 1 1 calc GR . . . .
HF H 0.8033 0.4987 0.7666 0.046 Uiso 1 1 calc GR . . . .
HG H 0.7863 0.4142 0.7064 0.046 Uiso 1 1 calc GR . . . .
C00W C 0.87295(14) 0.2203(3) 0.72993(14) 0.0395(8) Uani 1 1 d . . . . .
H1AA H 0.9130 0.1908 0.7561 0.059 Uiso 1 1 calc GR . . . .
HH H 0.8443 0.1578 0.7276 0.059 Uiso 1 1 calc GR . . . .
HI H 0.8657 0.2950 0.7481 0.059 Uiso 1 1 calc GR . . . .
C00X C 0.92276(14) 0.7659(3) 0.63560(13) 0.0337(7) Uani 1 1 d . . . . .
H2AA H 0.8939 0.7571 0.6526 0.051 Uiso 1 1 calc GR . . . .
HJ H 0.9146 0.8410 0.6109 0.051 Uiso 1 1 calc GR . . . .
HK H 0.9626 0.7697 0.6700 0.051 Uiso 1 1 calc GR . . . .
C2 C 0.4958(4) 0.9720(10) 0.5781(4) 0.038(2) Uani 0.5 1 d D U . A -1
H2A H 0.4608 1.0102 0.5783 0.057 Uiso 0.5 1 calc GR . . A -1
H2B H 0.5314 1.0082 0.6112 0.057 Uiso 0.5 1 calc GR . . A -1
H2C H 0.4952 0.8842 0.5855 0.057 Uiso 0.5 1 calc GR . . A -1
C3 C 0.4961(2) 0.9930(5) 0.5154(2) 0.0271(11) Uani 0.5 1 d D U . A -1
C4 C 0.4580(3) 0.9279(6) 0.4644(3) 0.0293(14) Uani 0.5 1 d D U . A -1
H4 H 0.4321 0.8704 0.4691 0.035 Uiso 0.5 1 calc R . . A -1
C5 C 0.4565(2) 0.9442(5) 0.4063(2) 0.0280(11) Uani 0.5 1 d D U . A -1
H5 H 0.4300 0.8978 0.3717 0.034 Uiso 0.5 1 calc R . . A -1
C6 C 0.4936(4) 1.0278(8) 0.3988(3) 0.0267(17) Uani 0.5 1 d D U . A -1
H6 H 0.4927 1.0402 0.3590 0.032 Uiso 0.5 1 calc R . . A -1
C7 C 0.5322(2) 1.0937(6) 0.4499(3) 0.0317(13) Uani 0.5 1 d D U . A -1
H7 H 0.5584 1.1509 0.4454 0.038 Uiso 0.5 1 calc R . . A -1
C8 C 0.5328(3) 1.0766(7) 0.5079(3) 0.0314(15) Uani 0.5 1 d D U . A -1
H8 H 0.5589 1.1232 0.5426 0.038 Uiso 0.5 1 calc R . . A -1

loop_
_atom_site_aniso_label
_atom_site_aniso_U_11
_atom_site_aniso_U_22
_atom_site_aniso_U_33
_atom_site_aniso_U_23
_atom_site_aniso_U_13
_atom_site_aniso_U_12
I001 0.04747(17) 0.01269(12) 0.02040(13) 0.000 0.01180(11) 0.000
Y002 0.01329(15) 0.01244(15) 0.00805(14) 0.000 0.00442(11) 0.000
N003 0.0133(9) 0.0172(10) 0.0107(9) -0.0005(8) 0.0057(7) 0.0021(8)
N004 0.0117(9) 0.0197(10) 0.0097(9) -0.0001(8) 0.0043(7) 0.0016(8)
C005 0.0153(11) 0.0173(11) 0.0116(10) -0.0005(10) 0.0069(8) -0.0010(10)
C006 0.0144(11) 0.0246(13) 0.0073(9) -0.0022(10) 0.0038(8) 0.0051(10)
C007 0.0125(10) 0.0206(12) 0.0073(9) 0.0010(9) 0.0035(8) 0.0020(9)
C008 0.0166(11) 0.0194(12) 0.0122(10) -0.0016(10) 0.0062(9) -0.0008(10)
C009 0.0246(13) 0.0172(12) 0.0226(12) 0.0030(10) 0.0136(10) 0.0006(10)
C00A 0.0154(11) 0.0262(13) 0.0106(10) -0.0038(10) 0.0047(9) 0.0022(10)
C00B 0.0224(12) 0.0204(13) 0.0177(11) 0.0017(10) 0.0104(10) 0.0057(10)
C00C 0.0179(12) 0.0306(14) 0.0232(12) 0.0027(11) 0.0137(10) 0.0045(11)
C00D 0.0210(12) 0.0254(13) 0.0192(11) 0.0027(11) 0.0131(10) -0.0020(11)
C00E 0.0202(12) 0.0260(13) 0.0112(10) 0.0007(10) 0.0070(9) 0.0054(11)
C00F 0.0172(11) 0.0201(12) 0.0123(10) 0.0017(10) 0.0062(9) 0.0016(10)
C00G 0.0163(11) 0.0283(14) 0.0145(11) -0.0015(11) 0.0043(9) -0.0050(11)
C00H 0.0260(13) 0.0273(14) 0.0217(13) 0.0067(12) 0.0091(10) 0.0060(12)
C00I 0.0323(14) 0.0227(13) 0.0238(13) 0.0006(11) 0.0121(11) -0.0050(12)
C00J 0.0144(11) 0.0404(16) 0.0168(12) -0.0020(12) 0.0058(9) 0.0007(11)
C00K 0.0155(12) 0.0466(17) 0.0179(12) -0.0013(12) 0.0029(10) 0.0093(12)
C00L 0.0215(12) 0.0388(16) 0.0103(10) -0.0052(11) 0.0036(9) 0.0032(12)
C00M 0.0242(12) 0.0186(12) 0.0202(12) -0.0033(10) 0.0121(10) -0.0037(11)
C00N 0.0192(12) 0.0345(15) 0.0087(10) -0.0032(10) 0.0043(9) 0.0061(11)
C00O 0.0393(16) 0.0238(14) 0.0270(14) -0.0060(12) 0.0167(12) -0.0048(12)
C00P 0.0271(14) 0.0447(17) 0.0237(13) 0.0037(13) 0.0127(11) -0.0061(13)
C00Q 0.0266(13) 0.0330(14) 0.0153(12) 0.0044(11) 0.0054(10) 0.0125(12)
C00R 0.0364(17) 0.0269(15) 0.0443(18) 0.0046(14) 0.0108(14) 0.0112(13)
C00S 0.0392(16) 0.0223(13) 0.0334(15) 0.0057(12) 0.0212(13) -0.0002(13)
C00T 0.0258(14) 0.0453(18) 0.0149(12) -0.0138(12) 0.0020(10) 0.0080(13)
C00U 0.0388(16) 0.0220(13) 0.0326(15) -0.0094(12) 0.0199(12) -0.0083(12)
C00V 0.0250(13) 0.0564(19) 0.0127(11) 0.0079(12) 0.0095(10) 0.0052(13)
C00W 0.0413(17) 0.0462(19) 0.0314(15) 0.0203(15) 0.0163(13) 0.0091(15)
C00X 0.0494(18) 0.0271(15) 0.0229(13) -0.0037(12) 0.0142(13) -0.0013(14)
C2 0.039(5) 0.048(5) 0.033(4) 0.012(4) 0.021(4) 0.026(4)
C3 0.025(3) 0.028(3) 0.031(3) 0.007(2) 0.014(2) 0.014(2)
C4 0.029(3) 0.020(3) 0.040(3) 0.007(3) 0.016(3) 0.007(2)
C5 0.028(3) 0.020(3) 0.029(2) 0.000(2) 0.007(2) 0.002(2)
C6 0.024(3) 0.027(3) 0.023(3) 0.001(3) 0.005(3) 0.002(3)
C7 0.024(3) 0.037(3) 0.032(3) -0.006(3) 0.011(2) -0.007(3)
C8 0.023(3) 0.041(4) 0.027(3) -0.002(3) 0.008(3) 0.001(3)

loop_
_atom_type_symbol
_atom_type_description
_atom_type_scat_dispersion_real
_atom_type_scat_dispersion_imag
_atom_type_scat_source
C C 0.0033 0.0016 'International Tables Vol C Tables 4.2.6.8 and 6.1.1.4'
H H 0.0000 0.0000 'International Tables Vol C Tables 4.2.6.8 and 6.1.1.4'
I I -0.4742 1.8119 'International Tables Vol C Tables 4.2.6.8 and 6.1.1.4'
N N 0.0061 0.0033 'International Tables Vol C Tables 4.2.6.8 and 6.1.1.4'
Y Y -2.7962 3.5667 'International Tables Vol C Tables 4.2.6.8 and 6.1.1.4'

loop_
_geom_angle_atom_site_label_1
_geom_angle_atom_site_label_2
_geom_angle_atom_site_label_3
_geom_angle
_geom_angle_site_symmetry_1
_geom_angle_site_symmetry_3
_geom_angle_publ_flag
N003 Y002 I001 119.12(5) 2_656 . ?
N003 Y002 I001 119.12(5) . . ?
N003 Y002 N003 121.76(10) 2_656 . ?
N003 Y002 N004 119.82(6) 2_656 . ?
N003 Y002 N004 56.52(6) . . ?
N003 Y002 N004 119.82(6) . 2_656 ?
N003 Y002 N004 56.52(6) 2_656 2_656 ?
N003 Y002 C005 127.54(7) . 2_656 ?
N003 Y002 C005 127.54(7) 2_656 . ?
N003 Y002 C005 28.56(6) 2_656 2_656 ?
N003 Y002 C005 28.56(6) . . ?
N004 Y002 I001 93.20(5) 2_656 . ?
N004 Y002 I001 93.20(5) . . ?
N004 Y002 N004 173.61(9) 2_656 . ?
N004 Y002 C005 148.36(6) . 2_656 ?
N004 Y002 C005 28.10(6) . . ?
N004 Y002 C005 28.10(6) 2_656 2_656 ?
N004 Y002 C005 148.35(6) 2_656 . ?
C005 Y002 I001 106.05(5) . . ?
C005 Y002 I001 106.05(5) 2_656 . ?
C005 Y002 C005 147.90(10) . 2_656 ?
C005 N003 Y002 97.69(13) . . ?
C005 N003 C007 126.38(18) . . ?
C007 N003 Y002 131.15(14) . . ?
C005 N004 Y002 93.92(13) . . ?
C005 N004 C006 127.57(18) . . ?
C006 N004 Y002 138.51(14) . . ?
N003 C005 Y002 53.76(11) . . ?
N003 C005 C00N 122.51(19) . . ?
N004 C005 Y002 57.99(11) . . ?
N004 C005 N003 111.38(19) . . ?
N004 C005 C00N 126.05(19) . . ?
C00N C005 Y002 171.35(16) . . ?
C00A C006 N004 117.8(2) . . ?
C00A C006 C00E 119.9(2) . . ?
C00E C006 N004 122.2(2) . . ?
C008 C007 N003 120.9(2) . . ?
C00F C007 N003 119.1(2) . . ?
C00F C007 C008 119.7(2) . . ?
C007 C008 C00M 122.4(2) . . ?
C00B C008 C007 118.4(2) . . ?
C00B C008 C00M 119.1(2) . . ?
C00F C009 H009 107.9 . . ?
C00F C009 C00O 108.4(2) . . ?
C00F C009 C00S 114.7(2) . . ?
C00O C009 H009 107.9 . . ?
C00S C009 H009 107.9 . . ?
C00S C009 C00O 109.7(2) . . ?
C006 C00A C00G 122.4(2) . . ?
C00J C00A C006 118.5(2) . . ?
C00J C00A C00G 119.1(2) . . ?
C008 C00B H00B 119.1 . . ?
C00C C00B C008 121.9(2) . . ?
C00C C00B H00B 119.1 . . ?
C00B C00C H00C 120.4 . . ?
C00B C00C C00D 119.3(2) . . ?
C00D C00C H00C 120.4 . . ?
C00C C00D H00D 119.4 . . ?
C00C C00D C00F 121.1(2) . . ?
C00F C00D H00D 119.4 . . ?
C006 C00E C00H 125.0(2) . . ?
C00Q C00E C006 118.1(2) . . ?
C00Q C00E C00H 116.8(2) . . ?
C007 C00F C009 121.8(2) . . ?
C00D C00F C007 119.3(2) . . ?
C00D C00F C009 118.7(2) . . ?
C00A C00G H00G 107.5 . . ?
C00A C00G C00P 112.1(2) . . ?
C00A C00G C00X 112.1(2) . . ?
C00P C00G H00G 107.5 . . ?
C00X C00G H00G 107.5 . . ?
C00X C00G C00P 109.8(2) . . ?
C00E C00H H00H 108.3 . . ?
C00E C00H C00R 110.8(2) . . ?
C00E C00H C00W 113.2(2) . . ?
C00R C00H H00H 108.3 . . ?
C00W C00H H00H 108.3 . . ?
C00W C00H C00R 107.8(2) . . ?
H00A C00I H00E 109.5 . . ?
H00A C00I H00F 109.5 . . ?
H00E C00I H00F 109.5 . . ?
C00M C00I H00A 109.5 . . ?
C00M C00I H00E 109.5 . . ?
C00M C00I H00F 109.5 . . ?
C00A C00J H00J 119.1 . . ?
C00K C00J C00A 121.7(2) . . ?
C00K C00J H00J 119.1 . . ?
C00J C00K H00K 120.3 . . ?
C00Q C00K C00J 119.3(2) . . ?
C00Q C00K H00K 120.3 . . ?
H00I C00L H00L 109.5 . . ?
H00I C00L H00M 109.5 . . ?
H00L C00L H00M 109.5 . . ?
C00N C00L H00I 109.5 . . ?
C00N C00L H00L 109.5 . . ?
C00N C00L H00M 109.5 . . ?
C008 C00M C00I 109.3(2) . . ?
C008 C00M H00N 108.2 . . ?
C008 C00M C00U 113.7(2) . . ?
C00I C00M H00N 108.2 . . ?
C00I C00M C00U 109.2(2) . . ?
C00U C00M H00N 108.2 . . ?
C00L C00N C005 115.63(19) . . ?
C00L C00N C00T 104.9(2) . . ?
C00T C00N C005 111.6(2) . . ?
C00V C00N C005 108.0(2) . . ?
C00V C00N C00L 107.6(2) . . ?
C00V C00N C00T 108.8(2) . . ?
C009 C00O H00O 109.5 . . ?
C009 C00O H00P 109.5 . . ?
C009 C00O H00Q 109.5 . . ?
H00O C00O H00P 109.5 . . ?
H00O C00O H00Q 109.5 . . ?
H00P C00O H00Q 109.5 . . ?
C00G C00P H00R 109.5 . . ?
C00G C00P H00S 109.5 . . ?
C00G C00P H00T 109.5 . . ?
H00R C00P H00S 109.5 . . ?
H00R C00P H00T 109.5 . . ?
H00S C00P H00T 109.5 . . ?
C00E C00Q H00U 119.0 . . ?
C00K C00Q C00E 122.0(3) . . ?
C00K C00Q H00U 119.0 . . ?
C00H C00R H00V 109.5 . . ?
C00H C00R H00W 109.5 . . ?
C00H C00R H00X 109.5 . . ?
H00V C00R H00W 109.5 . . ?
H00V C00R H00X 109.5 . . ?
H00W C00R H00X 109.5 . . ?
C009 C00S H00Y 109.5 . . ?
C009 C00S H 109.5 . . ?
C009 C00S HA 109.5 . . ?
H00Y C00S H 109.5 . . ?
H00Y C00S HA 109.5 . . ?
H C00S HA 109.5 . . ?
C00N C00T H00Z 109.5 . . ?
C00N C00T HB 109.5 . . ?
C00N C00T HC 109.5 . . ?
H00Z C00T HB 109.5 . . ?
H00Z C00T HC 109.5 . . ?
HB C00T HC 109.5 . . ?
C00M C00U H00 109.5 . . ?
C00M C00U HD 109.5 . . ?
C00M C00U HE 109.5 . . ?
H00 C00U HD 109.5 . . ?
H00 C00U HE 109.5 . . ?
HD C00U HE 109.5 . . ?
C00N C00V H0AA 109.5 . . ?
C00N C00V HF 109.5 . . ?
C00N C00V HG 109.5 . . ?
H0AA C00V HF 109.5 . . ?
H0AA C00V HG 109.5 . . ?
HF C00V HG 109.5 . . ?
C00H C00W H1AA 109.5 . . ?
C00H C00W HH 109.5 . . ?
C00H C00W HI 109.5 . . ?
H1AA C00W HH 109.5 . . ?
H1AA C00W HI 109.5 . . ?
HH C00W HI 109.5 . . ?
C00G C00X H2AA 109.5 . . ?
C00G C00X HJ 109.5 . . ?
C00G C00X HK 109.5 . . ?
H2AA C00X HJ 109.5 . . ?
H2AA C00X HK 109.5 . . ?
HJ C00X HK 109.5 . . ?
H2A C2 H2B 109.5 . . ?
H2A C2 H2C 109.5 . . ?
H2B C2 H2C 109.5 . . ?
C3 C2 H2A 109.5 . . ?
C3 C2 H2B 109.5 . . ?
C3 C2 H2C 109.5 . . ?
C4 C3 C2 119.4(6) . . ?
C8 C3 C2 121.8(6) . . ?
C8 C3 C4 118.8(5) . . ?
C3 C4 H4 119.3 . . ?
C3 C4 C5 121.4(5) . . ?
C5 C4 H4 119.3 . . ?
C4 C5 H5 120.1 . . ?
C6 C5 C4 119.7(5) . . ?
C6 C5 H5 120.1 . . ?
C5 C6 H6 120.4 . . ?
C5 C6 C7 119.3(6) . . ?
C7 C6 H6 120.4 . . ?
C6 C7 H7 120.0 . . ?
C6 C7 C8 120.1(6) . . ?
C8 C7 H7 120.0 . . ?
C3 C8 C7 120.6(6) . . ?
C3 C8 H8 119.7 . . ?
C7 C8 H8 119.7 . . ?

loop_
_geom_bond_atom_site_label_1
_geom_bond_atom_site_label_2
_geom_bond_distance
_geom_bond_site_symmetry_2
_geom_bond_publ_flag
I001 Y002 2.8945(4) . ?
Y002 N003 2.2955(18) . ?
Y002 N003 2.2955(18) 2_656 ?
Y002 N004 2.3973(18) 2_656 ?
Y002 N004 2.3973(18) . ?
Y002 C005 2.821(2) 2_656 ?
Y002 C005 2.821(2) . ?
N003 C005 1.361(3) . ?
N003 C007 1.435(3) . ?
N004 C005 1.332(3) . ?
N004 C006 1.440(3) . ?
C005 C00N 1.566(3) . ?
C006 C00A 1.410(3) . ?
C006 C00E 1.413(3) . ?
C007 C008 1.407(3) . ?
C007 C00F 1.405(3) . ?
C008 C00B 1.398(3) . ?
C008 C00M 1.520(3) . ?
C009 H009 1.0000 . ?
C009 C00F 1.521(3) . ?
C009 C00O 1.537(3) . ?
C009 C00S 1.530(3) . ?
C00A C00G 1.512(3) . ?
C00A C00J 1.396(3) . ?
C00B H00B 0.9500 . ?
C00B C00C 1.374(3) . ?
C00C H00C 0.9500 . ?
C00C C00D 1.378(4) . ?
C00D H00D 0.9500 . ?
C00D C00F 1.392(3) . ?
C00E C00H 1.515(4) . ?
C00E C00Q 1.398(3) . ?
C00G H00G 1.0000 . ?
C00G C00P 1.531(3) . ?
C00G C00X 1.526(4) . ?
C00H H00H 1.0000 . ?
C00H C00R 1.543(4) . ?
C00H C00W 1.534(4) . ?
C00I H00A 0.9800 . ?
C00I H00E 0.9800 . ?
C00I H00F 0.9800 . ?
C00I C00M 1.530(3) . ?
C00J H00J 0.9500 . ?
C00J C00K 1.371(4) . ?
C00K H00K 0.9500 . ?
C00K C00Q 1.369(4) . ?
C00L H00I 0.9800 . ?
C00L H00L 0.9800 . ?
C00L H00M 0.9800 . ?
C00L C00N 1.540(3) . ?
C00M H00N 1.0000 . ?
C00M C00U 1.535(3) . ?
C00N C00T 1.541(4) . ?
C00N C00V 1.539(4) . ?
C00O H00O 0.9800 . ?
C00O H00P 0.9800 . ?
C00O H00Q 0.9800 . ?
C00P H00R 0.9800 . ?
C00P H00S 0.9800 . ?
C00P H00T 0.9800 . ?
C00Q H00U 0.9500 . ?
C00R H00V 0.9800 . ?
C00R H00W 0.9800 . ?
C00R H00X 0.9800 . ?
C00S H00Y 0.9800 . ?
C00S H 0.9800 . ?
C00S HA 0.9800 . ?
C00T H00Z 0.9800 . ?
C00T HB 0.9800 . ?
C00T HC 0.9800 . ?
C00U H00 0.9800 . ?
C00U HD 0.9800 . ?
C00U HE 0.9800 . ?
C00V H0AA 0.9800 . ?
C00V HF 0.9800 . ?
C00V HG 0.9800 . ?
C00W H1AA 0.9800 . ?
C00W HH 0.9800 . ?
C00W HI 0.9800 . ?
C00X H2AA 0.9800 . ?
C00X HJ 0.9800 . ?
C00X HK 0.9800 . ?
C2 H2A 0.9800 . ?
C2 H2B 0.9800 . ?
C2 H2C 0.9800 . ?
C2 C3 1.515(8) . ?
C3 C4 1.374(7) . ?
C3 C8 1.370(8) . ?
C4 H4 0.9500 . ?
C4 C5 1.380(7) . ?
C5 H5 0.9500 . ?
C5 C6 1.377(8) . ?
C6 H6 0.9500 . ?
C6 C7 1.384(7) . ?
C7 H7 0.9500 . ?
C7 C8 1.387(7) . ?
C8 H8 0.9500 . ?

loop_
_geom_torsion_atom_site_label_1
_geom_torsion_atom_site_label_2
_geom_torsion_atom_site_label_3
_geom_torsion_atom_site_label_4
_geom_torsion
_geom_torsion_site_symmetry_1
_geom_torsion_site_symmetry_2
_geom_torsion_site_symmetry_3
_geom_torsion_site_symmetry_4
_geom_torsion_publ_flag
Y002 N003 C005 N004 6.8(2) . . . . ?
Y002 N003 C005 C00N -170.54(19) . . . . ?
Y002 N003 C007 C008 -110.0(2) . . . . ?
Y002 N003 C007 C00F 64.1(3) . . . . ?
Y002 N004 C005 N003 -6.49(19) . . . . ?
Y002 N004 C005 C00N 170.8(2) . . . . ?
Y002 N004 C006 C00A 85.9(3) . . . . ?
Y002 N004 C006 C00E -89.2(3) . . . . ?
N003 C005 C00N C00L -168.6(2) . . . . ?
N003 C005 C00N C00T -48.8(3) . . . . ?
N003 C005 C00N C00V 70.8(3) . . . . ?
N003 C007 C008 C00B 179.0(2) . . . . ?
N003 C007 C008 C00M 1.2(3) . . . . ?
N003 C007 C00F C009 -4.6(3) . . . . ?
N003 C007 C00F C00D -179.4(2) . . . . ?
N004 C005 C00N C00L 14.4(4) . . . . ?
N004 C005 C00N C00T 134.3(2) . . . . ?
N004 C005 C00N C00V -106.2(3) . . . . ?
N004 C006 C00A C00G -1.6(3) . . . . ?
N004 C006 C00A C00J 177.7(2) . . . . ?
N004 C006 C00E C00H 1.4(3) . . . . ?
N004 C006 C00E C00Q -178.8(2) . . . . ?
C005 N003 C007 C008 100.2(3) . . . . ?
C005 N003 C007 C00F -85.8(3) . . . . ?
C005 N004 C006 C00A -94.7(3) . . . . ?
C005 N004 C006 C00E 90.2(3) . . . . ?
C006 N004 C005 Y002 -179.6(3) . . . . ?
C006 N004 C005 N003 173.9(2) . . . . ?
C006 N004 C005 C00N -8.9(4) . . . . ?
C006 C00A C00G C00P -139.9(2) . . . . ?
C006 C00A C00G C00X 96.0(3) . . . . ?
C006 C00A C00J C00K 2.2(4) . . . . ?
C006 C00E C00H C00R 123.2(2) . . . . ?
C006 C00E C00H C00W -115.7(3) . . . . ?
C006 C00E C00Q C00K -0.5(4) . . . . ?
C007 N003 C005 Y002 157.6(3) . . . . ?
C007 N003 C005 N004 164.4(2) . . . . ?
C007 N003 C005 C00N -13.0(4) . . . . ?
C007 C008 C00B C00C -1.4(3) . . . . ?
C007 C008 C00M C00I 97.0(3) . . . . ?
C007 C008 C00M C00U -140.8(2) . . . . ?
C008 C007 C00F C009 169.5(2) . . . . ?
C008 C007 C00F C00D -5.3(3) . . . . ?
C008 C00B C00C C00D -2.0(4) . . . . ?
C00A C006 C00E C00H -173.6(2) . . . . ?
C00A C006 C00E C00Q 6.2(3) . . . . ?
C00A C00J C00K C00Q 3.5(4) . . . . ?
C00B C008 C00M C00I -80.9(3) . . . . ?
C00B C008 C00M C00U 41.4(3) . . . . ?
C00B C00C C00D C00F 1.8(4) . . . . ?
C00C C00D C00F C007 1.8(3) . . . . ?
C00C C00D C00F C009 -173.1(2) . . . . ?
C00E C006 C00A C00G 173.6(2) . . . . ?
C00E C006 C00A C00J -7.0(3) . . . . ?
C00F C007 C008 C00B 5.0(3) . . . . ?
C00F C007 C008 C00M -172.8(2) . . . . ?
C00G C00A C00J C00K -178.5(2) . . . . ?
C00H C00E C00Q C00K 179.3(2) . . . . ?
C00J C00A C00G C00P 40.8(3) . . . . ?
C00J C00A C00G C00X -83.3(3) . . . . ?
C00J C00K C00Q C00E -4.3(4) . . . . ?
C00M C008 C00B C00C 176.6(2) . . . . ?
C00O C009 C00F C007 -96.3(3) . . . . ?
C00O C009 C00F C00D 78.5(3) . . . . ?
C00Q C00E C00H C00R -56.7(3) . . . . ?
C00Q C00E C00H C00W 64.5(3) . . . . ?
C00S C009 C00F C007 140.7(2) . . . . ?
C00S C009 C00F C00D -44.5(3) . . . . ?
C2 C3 C4 C5 179.8(6) . . . . ?
C2 C3 C8 C7 179.8(6) . . . . ?
C3 C4 C5 C6 -0.4(10) . . . . ?
C4 C3 C8 C7 -1.1(11) . . . . ?
C4 C5 C6 C7 0.5(12) . . . . ?
C5 C6 C7 C8 -0.9(12) . . . . ?
C6 C7 C8 C3 1.2(11) . . . . ?
C8 C3 C4 C5 0.7(11) . . . . ?
